data_2006367
loop_
_publ_author_name
'Kubo, Kanji'
'Kato, Nobuo'
'Mori, Akira'
'Takeshita, Hitoshi'

_publ_section_title
;
 1-(8,8-Dicyanoheptafulven-3-yl)aza-15-crown-5 Ether
;
_journal_issue 8
_journal_name_full 'Acta Crystallographica Section C'
_journal_page_first 1136
_journal_page_last 1137
_journal_paper_doi 10.1107/S010827019700512X
_journal_volume 53
_journal_year 1997
_chemical_formula_moiety 'C20 H25 N3 O4'
_chemical_formula_sum 'C20 H25 N3 O4'
_chemical_formula_weight 371.43
_chemical_melting_point 134.8(8)
_chemical_name_common
;
 1-(8,8-Dicyanoheptafulven-3-yl)aza-15-crown-5 Ether
;
_chemical_name_systematic
;
 N-(5-Dicyanomethylenecyclohepta-1,3,6-
trienyl)-1,4,7,10-tetraoxa-13-azacyclopentadecane
;
_space_group_IT_number 14
_symmetry_cell_setting monoclinic
_symmetry_space_group_name_Hall '-P 2yab'
_symmetry_space_group_name_H-M 'P 1 21/a 1'
_audit_creation_method SHELXL
_cell_angle_alpha 90.00
_cell_angle_beta 97.400(10)
_cell_angle_gamma 90.00
_cell_formula_units_Z 4
_cell_length_a 14.3300(10)
_cell_length_b 16.390(3)
_cell_length_c 8.4840(10)
_cell_measurement_reflns_used 25
_cell_measurement_temperature 296(2)
_cell_measurement_theta_max 43
_cell_measurement_theta_min 21
_cell_volume 1976.0(5)
_computing_cell_refinement 'CAD4 Software'
_computing_data_collection 'CAD4 Software (Enraf-Nonius, 1989)'
_computing_data_reduction 'MolEN (Fair, 1990)'
_computing_molecular_graphics 'Xtal\_GX (Hall & du Boulay, 1995)'
_computing_publication_material 'SHELXL93 (Sheldrick, 1993)'
_computing_structure_refinement 'SHELXL93 (Sheldrick, 1993)'
_computing_structure_solution 'SIR92 (Altomare et al.,  1994)'
_diffrn_ambient_temperature 296(2)
_diffrn_measurement_device 'Enraf-Nonius FR590'
_diffrn_measurement_method \w--2\q
_diffrn_radiation_monochromator graphite
_diffrn_radiation_source 'fine-focus sealed tube'
_diffrn_radiation_type CuK\a
_diffrn_radiation_wavelength 1.54184
_diffrn_reflns_av_R_equivalents 0.0530
_diffrn_reflns_av_sigmaI/netI 0.0239
_diffrn_reflns_limit_h_max 16
_diffrn_reflns_limit_h_min -16
_diffrn_reflns_limit_k_max 0
_diffrn_reflns_limit_k_min -19
_diffrn_reflns_limit_l_max 0
_diffrn_reflns_limit_l_min -9
_diffrn_reflns_number 3598
_diffrn_reflns_theta_max 64.96
_diffrn_reflns_theta_min 4.12
_diffrn_standards_decay_% 0.5
_diffrn_standards_interval_time 120
_diffrn_standards_number 3
_exptl_absorpt_coefficient_mu 0.718
_exptl_absorpt_correction_T_max 0.836
_exptl_absorpt_correction_T_min 0.792
_exptl_absorpt_correction_type
;
empirical via \y scans (North, Phillips & Mathews, 1968)
;
_exptl_crystal_colour red
_exptl_crystal_density_diffrn 1.249
_exptl_crystal_density_meas ?
_exptl_crystal_description prism
_exptl_crystal_F_000 792
_exptl_crystal_size_max 0.50
_exptl_crystal_size_mid 0.30
_exptl_crystal_size_min 0.25
_refine_diff_density_max .284
_refine_diff_density_min -.252
_refine_ls_extinction_coef 0.0044(6)
_refine_ls_extinction_method SHELXL
_refine_ls_goodness_of_fit_all 1.051
_refine_ls_goodness_of_fit_obs 1.080
_refine_ls_hydrogen_treatment riding
_refine_ls_matrix_type full
_refine_ls_number_parameters 264
_refine_ls_number_reflns 3355
_refine_ls_number_restraints 0
_refine_ls_restrained_S_all 1.051
_refine_ls_restrained_S_obs 1.080
_refine_ls_R_factor_all 0.0651
_refine_ls_R_factor_obs .0504
_refine_ls_shift/esd_max 0.000
_refine_ls_shift/esd_mean 0.000
_refine_ls_structure_factor_coef Fsqd
_refine_ls_weighting_details 'w=1/[\s^2^(Fo^2^)+(0.0770P)^2^+0.5225P] where P=(Fo^2^+2Fc^2^)/3'
_refine_ls_weighting_scheme calc
_refine_ls_wR_factor_all 0.1491
_refine_ls_wR_factor_obs .1354
_reflns_number_observed 2672
_reflns_number_total 3355
_reflns_observed_criterion >2\s(I)
_cod_data_source_file bs1019.cif
_cod_data_source_block 1
_cod_depositor_comments
;
The following automatic conversions were performed:

'_chemical_melting_point' value '134--135.5' was changed to
'134.8(8)' - the average value was taken and precision was estimated.

Automatic conversion script
Id: cif_fix_values 1646 2011-03-28 12:23:43Z adriana 

The following automatic conversions were performed:

'_chemical_melting_point' value '134--135.5' was changed to
'134.8(8)' - the average value was taken and precision was estimated.

Automatic conversion script
Id: cif_fix_values 1715 2011-07-08 13:25:40Z adriana 

The following automatic conversions were performed:

'_exptl_crystal_density_meas' value 'not measured' was changed to '?'
- the value is perceived as not measured.

Automatic conversion script
Id: cif_fix_values 3008 2015-01-20 13:52:24Z robertas 

The following automatic conversions were performed:

'_refine_ls_weighting_scheme' value 'calc
w=1/[\s^2^(Fo^2^)+(0.0770P)^2^+0.5225P] where P=(Fo^2^+2Fc^2^)/3' was
changed to 'calc'. New tag '_refine_ls_weighting_details' was
created. The value of the new tag was set to
'w=1/[\s^2^(Fo^2^)+(0.0770P)^2^+0.5225P] where P=(Fo^2^+2Fc^2^)/3'.

Automatic conversion script
Id: cif_fix_values 3143 2015-03-26 13:38:13Z robertas 
;
_cod_original_sg_symbol_H-M 'P 21/a'
_cod_database_code 2006367

loop_
_symmetry_equiv_pos_as_xyz
'x, y, z'
'-x+1/2, y+1/2, -z'
'-x, -y, -z'
'x-1/2, -y-1/2, z'

loop_
_atom_site_aniso_label
_atom_site_aniso_U_11
_atom_site_aniso_U_22
_atom_site_aniso_U_33
_atom_site_aniso_U_12
_atom_site_aniso_U_13
_atom_site_aniso_U_23
O1 .0670(9) .0879(10) .0502(8) .0023(8) .0118(7) .0162(7)
O2 .0950(14) .140(2) .0721(11) .0125(13) .0119(10) .0170(11)
O3 .066(2) .083(2) .064(2) .012(2) .0036(14) .0210(15)
O3' .072(4) .064(4) .063(3) .000(3) -.003(2) -.011(2)
O4 .0918(11) .0777(10) .0754(10) .0257(8) .0450(9) .0229(8)
N1 .0765(14) .149(2) .104(2) -.0279(15) .0122(13) -.062(2)
N2 .0704(13) .160(2) .084(2) -.0101(14) .0272(12) -.043(2)
N3 .0473(8) .0550(9) .0464(8) -.0013(7) .0077(6) .0015(7)
C1 .0476(10) .0727(12) .0467(10) .0087(9) .0081(8) -.0120(9)
C2 .0504(10) .0679(12) .0428(10) .0051(9) .0043(8) -.0110(8)
C3 .0471(10) .0553(10) .0415(9) .0049(8) .0053(7) .0030(7)
C4 .0509(11) .098(2) .0442(10) .0049(11) .0118(8) -.0100(10)
C5 .0603(12) .115(2) .0419(11) .0042(12) .0096(9) -.0195(11)
C6 .0552(11) .0854(14) .0447(10) .0010(10) .0028(8) -.0162(10)
C7 .0490(10) .0580(11) .0458(10) .0074(8) .0026(8) -.0046(8)
C8 .0506(10) .0725(13) .0527(11) .0019(9) .0069(8) -.0127(9)
C9 .0556(12) .092(2) .0707(14) -.0066(12) .0141(10) -.0224(13)
C10 .0489(11) .096(2) .0674(14) -.0042(11) .0103(10) -.0199(12)
C11 .0504(10) .0659(12) .0575(12) -.0077(9) .0026(9) -.0126(9)
C12 .0526(11) .092(2) .0450(10) -.0053(11) .0051(8) -.0067(10)
C13 .0734(15) .109(2) .0604(13) -.0145(14) .0034(11) .0309(13)
C14 .118(2) .089(2) .078(2) -.005(2) -.004(2) .0295(14)
C15 .150(3) .157(3) .104(3) .070(3) .033(2) .059(2)
C16 .083(3) .085(4) .077(3) .031(3) .000(3) .014(3)
C16' .097(9) .071(6) .100(10) -.004(7) .009(8) -.021(6)
C17 .077(2) .097(2) .074(2) .0227(13) .0232(12) .0027(13)
C18 .087(2) .080(2) .0649(14) .0237(13) .0213(12) .0016(11)
C19 .0556(11) .0651(12) .0558(11) .0063(9) .0155(9) .0120(9)
C20 .0479(10) .0591(11) .0597(11) -.0021(8) .0124(8) .0085(9)

loop_
_atom_site_label
_atom_site_fract_x
_atom_site_fract_y
_atom_site_fract_z
_atom_site_U_iso_or_equiv
_atom_site_thermal_displace_type
_atom_site_calc_flag
_atom_site_refinement_flags
_atom_site_occupancy
_atom_site_disorder_group
_atom_site_type_symbol
O1 .90650(10) .40024(10) 1.0473(2) .0680(4) Uani d . 1 . O
O2 1.05565(15) .28743(15) 1.1309(2) .1024(7) Uani d . 1 . O
O3 1.1023(2) .2684(2) .8162(4) .0713(12) Uani d P .676(7) 1 O
O3' 1.1494(4) .3156(4) .8572(6) .068(2) Uani d P .324(7) 2 O
O4 1.02888(12) .40077(10) .5935(2) .0787(5) Uani d . 1 . O
N1 .3278(2) .3125(2) .4103(3) .1097(9) Uani d . 1 . N
N2 .3539(2) .4351(2) .8695(3) .1034(9) Uani d . 1 . N
N3 .83191(10) .48936(9) .7695(2) .0494(4) Uani d . 1 . N
C1 .57528(13) .45953(13) .7415(2) .0555(5) Uani d . 1 . C
H1 .53734(13) .47877(13) .8144(2) .067 Uiso calc R 1 . H
C2 .66581(13) .48137(12) .7754(2) .0539(5) Uani d . 1 . C
H2 .67856(13) .51221(12) .8677(2) .065 Uiso calc R 1 . H
C3 .74676(12) .46612(11) .6962(2) .0480(4) Uani d . 1 . C
C4 .73839(14) .4310(2) .5445(2) .0638(6) Uani d . 1 . C
H4 .79359(14) .4280(2) .4979(2) .077 Uiso calc R 1 . H
C5 .6590(2) .4003(2) .4554(2) .0722(7) Uani d . 1 . C
H5 .6702(2) .3827(2) .3553(2) .087 Uiso calc R 1 . H
C6 .56708(14) .38987(14) .4808(2) .0621(5) Uani d . 1 . C
H6 .52780(14) .36482(14) .3992(2) .074 Uiso calc R 1 . H
C7 .52507(13) .41243(12) .6152(2) .0512(5) Uani d . 1 . C
C8 .43043(14) .39295(13) .6261(2) .0586(5) Uani d . 1 . C
C9 .3739(2) .3489(2) .5064(3) .0723(6) Uani d . 1 . C
C10 .38733(15) .4157(2) .7601(3) .0707(6) Uani d . 1 . C
C11 .84562(14) .52325(13) .9323(2) .0583(5) Uani d . 1 . C
H11A .79864(14) .56514(13) .9403(2) .070 Uiso calc R 1 . H
H11B .90698(14) .54907(13) .9505(2) .070 Uiso calc R 1 . H
C12 .83903(14) .46109(15) 1.0601(2) .0634(6) Uani d . 1 . C
H12A .85044(14) .48680(15) 1.1638(2) .076 Uiso calc R 1 . H
H12B .77656(14) .43726(15) 1.0482(2) .076 Uiso calc R 1 . H
C13 .9027(2) .3351(2) 1.1559(3) .0812(7) Uani d . 1 . C
H13A .8381(2) .3177(2) 1.1569(3) .097 Uiso calc R 1 . H
H13B .9276(2) .3524(2) 1.2623(3) .097 Uiso calc R 1 . H
C14 .9604(2) .2660(2) 1.1042(3) .0962(9) Uani d . 1 . C
H14A .9497(2) .2171(2) 1.1638(3) .115 Uiso calc R 1 . H
H14B .9422(2) .2548(2) .9922(3) .115 Uiso calc R 1 . H
C15 1.1173(3) .2279(3) 1.0807(4) .135(2) Uani d . 1 . C
H15A 1.0810(3) .1791(3) 1.0511(4) .163 Uiso calc PR .676(7) 1 H
H15B 1.1633(3) .2140(3) 1.1709(4) .163 Uiso calc PR .676(7) 1 H
H15C 1.0960(3) .1738(3) 1.1056(4) .163 Uiso calc PR .324(7) 2 H
H15D 1.1802(3) .2357(3) 1.1363(4) .163 Uiso calc PR .324(7) 2 H
C16 1.1680(4) .2500(4) .9485(7) .082(2) Uani d P .676(7) 1 C
H16A 1.2078(4) .2970(4) .9770(7) .099 Uiso calc PR .676(7) 1 H
H16B 1.2076(4) .2051(4) .9237(7) .099 Uiso calc PR .676(7) 1 H
C16' 1.1192(11) .2352(8) .9111(18) .090(3) Uani d P .324(7) 2 C
H16C 1.0566(11) .2237(8) .8574(18) .108 Uiso calc PR .324(7) 2 H
H16D 1.1612(11) .1938(8) .8785(18) .108 Uiso calc PR .324(7) 2 H
C17 1.1508(2) .3042(2) .6919(3) .0813(7) Uani d . 1 . C
H17A 1.1933(2) .2653(2) .6527(3) .098 Uiso calc PR .676(7) 1 H
H17B 1.1860(2) .3524(2) .7302(3) .098 Uiso calc PR .676(7) 1 H
H17C 1.1636(2) .2468(2) .6777(3) .098 Uiso calc PR .324(7) 2 H
H17D 1.2055(2) .3336(2) .6655(3) .098 Uiso calc PR .324(7) 2 H
C18 1.0729(2) .3255(2) .5678(3) .0764(7) Uani d . 1 . C
H18A 1.0970(2) .3276(2) .4661(3) .092 Uiso calc R 1 . H
H18B 1.0261(2) .2825(2) .5618(3) .092 Uiso calc R 1 . H
C19 .95927(14) .39802(12) .6956(2) .0581(5) Uani d . 1 . C
H19A .98674(14) .38453(12) .8029(2) .070 Uiso calc R 1 . H
H19B .91196(14) .35747(12) .6597(2) .070 Uiso calc R 1 . H
C20 .91628(13) .48248(12) .6901(2) .0551(5) Uani d . 1 . C
H20A .96306(13) .52060(12) .7391(2) .066 Uiso calc R 1 . H
H20B .90048(13) .49844(12) .5798(2) .066 Uiso calc R 1 . H

loop_
_atom_type_symbol
_atom_type_description
_atom_type_scat_dispersion_real
_atom_type_scat_dispersion_imag
_atom_type_scat_source
C C .0181 .0091 'International Tables Vol C Tables 4.2.6.8 and 6.1.1.4'
H H .0000 .0000 'International Tables Vol C Tables 4.2.6.8 and 6.1.1.4'
N N .0311 .0180 'International Tables Vol C Tables 4.2.6.8 and 6.1.1.4'
O O .0492 .0322 'International Tables Vol C Tables 4.2.6.8 and 6.1.1.4'

loop_
_geom_angle_atom_site_label_1
_geom_angle_atom_site_label_2
_geom_angle_atom_site_label_3
_geom_angle
_geom_angle_publ_flag
C12 O1 C13 113.7(2) ?
C14 O2 C15 114.3(3) ?
C16 O3 C17 109.4(4) ?
C17 O3' C16' 103.3(7) ?
C19 O4 C18 115.7(2) ?
C3 N3 C20 121.2(2) yes
C3 N3 C11 122.63(15) yes
C20 N3 C11 116.19(15) yes
C2 C1 C7 133.0(2) yes
C1 C2 C3 132.1(2) yes
N3 C3 C4 120.3(2) yes
N3 C3 C2 118.2(2) yes
C4 C3 C2 121.5(2) yes
C5 C4 C3 128.4(2) yes
C6 C5 C4 134.5(2) yes
C5 C6 C7 127.9(2) yes
C6 C7 C8 120.7(2) yes
C6 C7 C1 121.4(2) yes
C8 C7 C1 117.9(2) yes
C7 C8 C10 121.2(2) yes
C7 C8 C9 122.5(2) yes
C10 C8 C9 116.3(2) yes
N1 C9 C8 179.3(3) yes
N2 C10 C8 178.6(2) yes
N3 C11 C12 114.0(2) ?
O1 C12 C11 108.6(2) ?
O1 C13 C14 108.1(2) ?
O2 C14 C13 109.0(2) ?
O2 C15 C16' 109.5(6) ?
O2 C15 C16 116.8(3) ?
O3 C16 C15 108.7(5) ?
C15 C16' O3' 115.1(8) ?
O3' C17 C18 124.8(3) ?
O3 C17 C18 103.0(2) ?
O4 C18 C17 114.0(2) ?
O4 C19 C20 105.7(2) ?
N3 C20 C19 114.4(2) ?

loop_
_geom_bond_atom_site_label_1
_geom_bond_atom_site_label_2
_geom_bond_site_symmetry_2
_geom_bond_distance
_geom_bond_publ_flag
O1 C12 . 1.403(3) ?
O1 C13 . 1.416(3) ?
O2 C14 . 1.400(4) ?
O2 C15 . 1.418(4) ?
O3 C16 . 1.402(7) ?
O3 C17 . 1.459(4) ?
O3' C17 . 1.418(5) ?
O3' C16' . 1.48(2) ?
O4 C19 . 1.403(2) ?
O4 C18 . 1.416(3) ?
N1 C9 . 1.149(3) yes
N2 C10 . 1.143(3) yes
N3 C3 . 1.351(2) yes
N3 C20 . 1.462(2) ?
N3 C11 . 1.478(2) ?
C1 C2 . 1.341(3) yes
C1 C7 . 1.436(3) yes
C2 C3 . 1.435(3) yes
C3 C4 . 1.401(3) yes
C4 C5 . 1.378(3) yes
C5 C6 . 1.372(3) yes
C6 C7 . 1.406(3) yes
C7 C8 . 1.408(3) yes
C8 C10 . 1.412(3) yes
C8 C9 . 1.413(3) yes
C11 C12 . 1.500(3) ?
C13 C14 . 1.500(4) ?
C15 C16' . 1.45(2) ?
C15 C16 . 1.458(7) ?
C17 C18 . 1.474(4) ?
C19 C20 . 1.513(3) ?

loop_
_geom_torsion_atom_site_label_1
_geom_torsion_atom_site_label_2
_geom_torsion_atom_site_label_3
_geom_torsion_atom_site_label_4
_geom_torsion
_geom_torsion_publ_flag
C7 C1 C2 C3 0.7(4) yes
C20 N3 C3 C4 3.2(3) ?
C11 N3 C3 C4 -177.1(2) ?
C20 N3 C3 C2 -174.5(2) ?
C11 N3 C3 C2 5.2(3) ?
C1 C2 C3 N3 -173.1(2) ?
C1 C2 C3 C4 9.3(4) yes
N3 C3 C4 C5 176.6(2) ?
C2 C3 C4 C5 -5.8(4) yes
C3 C4 C5 C6 -3.3(5) yes
C4 C5 C6 C7 2.6(5) yes
C5 C6 C7 C8 -176.3(2) ?
C5 C6 C7 C1 7.0(4) yes
C2 C1 C7 C6 -10.6(4) yes
C2 C1 C7 C8 172.6(2) ?
C6 C7 C8 C10 -179.7(2) ?
C1 C7 C8 C10 -2.9(3) ?
C6 C7 C8 C9 1.4(3) ?
C1 C7 C8 C9 178.2(2) ?
C7 C8 C9 N1 12.E1(2) ?
C10 C8 C9 N1 -6.E1(2) ?
C7 C8 C10 N2 15.(14) ?
C9 C8 C10 N2 -166.(14) ?
C3 N3 C11 C12 73.7(2) ?
C20 N3 C11 C12 -106.6(2) ?
C13 O1 C12 C11 -176.1(2) ?
N3 C11 C12 O1 58.0(2) ?
C12 O1 C13 C14 166.2(2) ?
C15 O2 C14 C13 -177.7(2) ?
O1 C13 C14 O2 70.3(3) ?
C14 O2 C15 C16' 81.0(7) ?
C14 O2 C15 C16 113.5(5) ?
C17 O3 C16 C15 170.2(4) ?
O2 C15 C16 O3 -59.3(7) ?
C16' C15 C16 O3 23.9(11) ?
O2 C15 C16' O3' 58.7(12) ?
C16 C15 C16' O3' -51.2(9) ?
C17 O3' C16' C15 176.3(8) ?
C16' O3' C17 O3 25.5(7) ?
C16' O3' C17 C18 95.4(7) ?
C16 O3 C17 O3' -48.4(4) ?
C16 O3 C17 C18 -176.0(4) ?
C19 O4 C18 C17 -83.6(3) ?
O3' C17 C18 O4 41.4(5) ?
O3 C17 C18 O4 82.6(3) ?
C18 O4 C19 C20 -174.1(2) ?
C3 N3 C20 C19 -81.3(2) ?
C11 N3 C20 C19 99.0(2) ?
O4 C19 C20 N3 170.9(2) ?
